data_4001339
loop_
_publ_author_name
'Ota, Akira'
'Ouahab, Lahc\`ene'
'Golhen, St\'ephane'
'Yoshida, Yukihiro'
'Maesato, Mitsuhiko'
'Saito, Gunzi'
'\'Swietlik, Roman'

_publ_section_title
;
 Phase Transition from Mott Insulating Phase into the Charge Ordering
 Phase with Molecular Deformation in Charge-Transfer Salts
 \k-(ET)4[M(CN)6][N(C2H5)4]&#x00B7;2H2O (M = CoIIIand FeIII)
;
_journal_issue 10
_journal_name_full 'Chemistry of Materials'
_journal_page_first 2455
_journal_paper_doi 10.1021/cm063036k
_journal_volume 19
_journal_year 2007
_chemical_formula_sum 'C54 H56 Co N7 O2 S32'
_chemical_formula_weight 1919.91
_chemical_name_systematic
;
 ?
;
_space_group_IT_number 13
_symmetry_cell_setting monoclinic
_symmetry_space_group_name_Hall '-P 2yac'
_symmetry_space_group_name_H-M 'P 1 2/n 1'
_atom_sites_solution_hydrogens geom
_atom_sites_solution_primary direct
_atom_sites_solution_secondary difmap
_audit_creation_method SHELXL-97
_cell_angle_alpha 90.00
_cell_angle_beta 91.9340(10)
_cell_angle_gamma 90.00
_cell_formula_units_Z 2
_cell_length_a 11.2307(3)
_cell_length_b 8.8363(2)
_cell_length_c 37.9637(10)
_cell_measurement_reflns_used 3653
_cell_measurement_temperature 200
_cell_measurement_theta_max 25.028
_cell_measurement_theta_min 0.998
_cell_volume 3765.29(16)
_computing_cell_refinement 'HKL Scalepack (Otwinowski & Minor 1997)'
_computing_data_collection 'Collect  (Nonius BV, 1997-2000)'
_computing_data_reduction 'HKL Denzo and Scalepack (Otwinowski & Minor 1997)'
_computing_structure_refinement 'SHELXL-97 (Sheldrick, 1997)'
_computing_structure_solution 'SHELXS-97 (Sheldrick, 1997)'
_diffrn_ambient_temperature 200
_diffrn_measured_fraction_theta_full 0.856
_diffrn_measured_fraction_theta_max 0.856
_diffrn_radiation_monochromator graphite
_diffrn_radiation_source 'fine-focus sealed tube'
_diffrn_radiation_type MoK\a
_diffrn_radiation_wavelength 0.71073
_diffrn_reflns_av_R_equivalents 0.0309
_diffrn_reflns_av_sigmaI/netI 0.0618
_diffrn_reflns_limit_h_max 13
_diffrn_reflns_limit_h_min -13
_diffrn_reflns_limit_k_max 10
_diffrn_reflns_limit_k_min -7
_diffrn_reflns_limit_l_max 45
_diffrn_reflns_limit_l_min -45
_diffrn_reflns_number 7676
_diffrn_reflns_theta_full 25.06
_diffrn_reflns_theta_max 25.06
_diffrn_reflns_theta_min 1.07
_exptl_absorpt_coefficient_mu 1.163
_exptl_crystal_colour black
_exptl_crystal_density_diffrn 1.693
_exptl_crystal_density_method 'not measured'
_exptl_crystal_description block
_exptl_crystal_F_000 1968
_refine_diff_density_max 0.745
_refine_diff_density_min -0.706
_refine_diff_density_rms 0.221
_refine_ls_extinction_method none
_refine_ls_goodness_of_fit_ref 1.107
_refine_ls_hydrogen_treatment mixed
_refine_ls_matrix_type full
_refine_ls_number_parameters 434
_refine_ls_number_reflns 5710
_refine_ls_number_restraints 1
_refine_ls_restrained_S_all 1.108
_refine_ls_R_factor_all 0.0995
_refine_ls_R_factor_gt 0.0614
_refine_ls_shift/su_max 0.001
_refine_ls_shift/su_mean 0.000
_refine_ls_structure_factor_coef Fsqd
_refine_ls_weighting_details 'calc w=1/[\s^2^(Fo^2^)+(0.0653P)^2^+14.1668P] where P=(Fo^2^+2Fc^2^)/3'
_refine_ls_weighting_scheme calc
_refine_ls_wR_factor_gt 0.1422
_refine_ls_wR_factor_ref 0.1685
_reflns_number_gt 4082
_reflns_number_total 5710
_reflns_threshold_expression >2sigma(I)
_cod_data_source_file cm063036ksi20070302_073935.cif
_cod_data_source_block 1-200K
_cod_depositor_comments
;
The following automatic conversions were performed:

'_symmetry_cell_setting' value 'Monoclinic' changed to 'monoclinic'
according to /home/saulius/struct/CIF-dictionaries/cif_core.dic
dictionary named 'cif_core.dic' version 2.4.1 from 2010-06-29.

Automatic conversion script
Id: cif_fix_values 1715 2011-07-08 13:25:40Z adriana 
;
_cod_original_sg_symbol_H-M P2/n
_cod_database_code 4001339

loop_
_symmetry_equiv_pos_as_xyz
'x, y, z'
'-x+1/2, y, -z+1/2'
'-x, -y, -z'
'x-1/2, -y, z-1/2'

loop_
_atom_site_label
_atom_site_type_symbol
_atom_site_fract_x
_atom_site_fract_y
_atom_site_fract_z
_atom_site_U_iso_or_equiv
_atom_site_adp_type
_atom_site_occupancy
_atom_site_symmetry_multiplicity
_atom_site_calc_flag
_atom_site_refinement_flags
C1 C 0.5545(8) 0.4584(10) 1.14596(18) 0.057(2) Uani 1 1 d .
H1A H 0.5494 0.5529 1.1588 0.068 Uiso 1 1 calc R
H1B H 0.5031 0.3863 1.1573 0.068 Uiso 1 1 calc R
C2 C 0.6748(7) 0.4041(10) 1.1498(2) 0.059(2) Uani 1 1 d .
H2A H 0.6950 0.3987 1.1748 0.071 Uiso 1 1 calc R
H2B H 0.7265 0.4795 1.1398 0.071 Uiso 1 1 calc R
C3 C 0.5619(6) 0.3481(7) 1.07816(16) 0.0289(15) Uani 1 1 d .
C4 C 0.6437(6) 0.2466(8) 1.08864(16) 0.0310(15) Uani 1 1 d .
C5 C 0.6027(6) 0.1906(8) 1.02256(16) 0.0297(15) Uani 1 1 d .
C6 C 0.6019(6) 0.1330(8) 0.98948(17) 0.0318(16) Uani 1 1 d .
C7 C 0.5622(6) 0.0890(7) 0.92301(17) 0.0311(16) Uani 1 1 d .
C8 C 0.6465(6) -0.0102(8) 0.93242(17) 0.0343(16) Uani 1 1 d .
C9 C 0.5924(12) 0.0126(11) 0.8535(2) 0.096(4) Uani 1 1 d D
H9A H 0.5403 -0.0422 0.8371 0.115 Uiso 1 1 calc R
H9B H 0.6345 0.0862 0.8397 0.115 Uiso 1 1 calc R
C10 C 0.6725(12) -0.085(2) 0.8648(3) 0.169(9) Uani 1 1 d D
H10A H 0.7453 -0.0512 0.8542 0.203 Uiso 1 1 calc R
H10B H 0.6506 -0.1780 0.8528 0.203 Uiso 1 1 calc R
C11 C 0.8948(9) 0.8028(10) 1.1168(2) 0.066(3) Uani 1 1 d .
H11A H 0.8537 0.8312 1.1379 0.079 Uiso 1 1 calc R
H11B H 0.9525 0.7256 1.1236 0.079 Uiso 1 1 calc R
C12 C 0.9599(8) 0.9335(13) 1.1052(2) 0.072(3) Uani 1 1 d .
H12A H 1.0108 0.9672 1.1249 0.086 Uiso 1 1 calc R
H12B H 0.9027 1.0136 1.1003 0.086 Uiso 1 1 calc R
C13 C 0.8663(6) 0.7168(8) 1.04750(16) 0.0344(16) Uani 1 1 d .
C14 C 0.9657(6) 0.7928(8) 1.04110(17) 0.0360(17) Uani 1 1 d .
C15 C 0.9166(6) 0.6446(8) 0.98414(16) 0.0313(16) Uani 1 1 d .
C16 C 0.9128(6) 0.5950(8) 0.95029(17) 0.0337(17) Uani 1 1 d .
C17 C 0.8444(6) 0.4978(8) 0.88852(17) 0.0308(16) Uani 1 1 d .
C18 C 0.9432(6) 0.5793(8) 0.88323(16) 0.0317(16) Uani 1 1 d .
C19 C 0.8391(8) 0.4234(10) 0.8184(2) 0.056(2) Uani 1 1 d .
H19A H 0.9030 0.3496 0.8201 0.067 Uiso 1 1 calc R
H19B H 0.7888 0.3969 0.7981 0.067 Uiso 1 1 calc R
C20 C 0.8917(7) 0.5732(10) 0.8122(2) 0.054(2) Uani 1 1 d .
H20A H 0.8293 0.6490 0.8127 0.065 Uiso 1 1 calc R
H20B H 0.9238 0.5745 0.7888 0.065 Uiso 1 1 calc R
C21 C 0.1452(7) -0.1449(9) 0.78189(19) 0.050(2) Uani 1 1 d .
H21A H 0.0722 -0.2015 0.7818 0.074 Uiso 1 1 calc R
H21B H 0.1572 -0.0957 0.8043 0.074 Uiso 1 1 calc R
H21C H 0.2105 -0.2123 0.7779 0.074 Uiso 1 1 calc R
C22 C 0.1384(6) -0.0273(8) 0.75298(19) 0.0401(18) Uani 1 1 d .
H22A H 0.0713 0.0388 0.7571 0.048 Uiso 1 1 calc R
H22B H 0.1230 -0.0782 0.7307 0.048 Uiso 1 1 calc R
C23 C 0.2287(6) 0.1664(8) 0.71732(17) 0.0394(18) Uani 1 1 d .
H23A H 0.2210 0.1001 0.6970 0.047 Uiso 1 1 calc R
H23B H 0.1535 0.2191 0.7194 0.047 Uiso 1 1 calc R
C24 C 0.3241(7) 0.2811(9) 0.7106(2) 0.049(2) Uani 1 1 d .
H24A H 0.3034 0.3368 0.6896 0.073 Uiso 1 1 calc R
H24B H 0.3987 0.2302 0.7077 0.073 Uiso 1 1 calc R
H24C H 0.3311 0.3495 0.7302 0.073 Uiso 1 1 calc R
C25 C 0.6537(6) -0.1276(9) 0.77011(16) 0.0334(16) Uani 1 1 d .
C26 C 0.8504(6) 0.0306(8) 0.79154(17) 0.0327(16) Uani 1 1 d .
C27 C 0.8507(6) 0.1758(9) 0.73128(18) 0.0355(17) Uani 1 1 d .
N1 N 0.2500 0.0697(9) 0.7500 0.0298(18) Uani 1 2 d S
N2 N 0.5957(6) -0.2183(8) 0.78270(17) 0.0494(17) Uani 1 1 d .
N3 N 0.9109(6) 0.0351(8) 0.81605(16) 0.0534(18) Uani 1 1 d .
N4 N 0.9147(6) 0.2611(8) 0.71948(18) 0.0518(18) Uani 1 1 d .
O1 O 0.0587(5) 0.5336(6) 0.72967(14) 0.0518(14) Uani 1 1 d .
S1 S 0.49549(16) 0.4899(2) 1.10243(5) 0.0394(5) Uani 1 1 d .
S2 S 0.71112(18) 0.2232(2) 1.13058(5) 0.0469(5) Uani 1 1 d .
S3 S 0.51188(16) 0.3412(2) 1.03416(4) 0.0354(4) Uani 1 1 d .
S4 S 0.69546(15) 0.1210(2) 1.05657(4) 0.0362(4) Uani 1 1 d .
S5 S 0.50849(16) 0.2055(2) 0.95616(4) 0.0364(4) Uani 1 1 d .
S6 S 0.69520(16) -0.0127(2) 0.97692(5) 0.0375(4) Uani 1 1 d .
S7 S 0.49651(18) 0.1195(2) 0.88113(4) 0.0422(5) Uani 1 1 d .
S8 S 0.71760(19) -0.1420(2) 0.90609(5) 0.0522(6) Uani 1 1 d .
S9 S 0.78611(18) 0.7169(2) 1.08633(5) 0.0468(5) Uani 1 1 d .
S10 S 1.0482(2) 0.9159(3) 1.06870(5) 0.0587(6) Uani 1 1 d .
S11 S 0.81094(16) 0.5928(2) 1.01478(5) 0.0389(5) Uani 1 1 d .
S12 S 1.02803(16) 0.7650(2) 1.00026(4) 0.0389(5) Uani 1 1 d .
S13 S 0.80312(15) 0.4753(2) 0.93262(5) 0.0373(4) Uani 1 1 d .
S14 S 1.01902(15) 0.6514(2) 0.92055(4) 0.0350(4) Uani 1 1 d .
S15 S 0.75210(17) 0.4068(3) 0.85710(5) 0.0493(6) Uani 1 1 d .
S16 S 1.00754(18) 0.6236(3) 0.84355(5) 0.0563(6) Uani 1 1 d .
Co1 Co 0.7500 0.02637(15) 0.7500 0.0310(3) Uani 1 2 d S

loop_
_atom_site_aniso_label
_atom_site_aniso_U_11
_atom_site_aniso_U_22
_atom_site_aniso_U_33
_atom_site_aniso_U_23
_atom_site_aniso_U_13
_atom_site_aniso_U_12
C1 0.095(7) 0.050(5) 0.025(4) -0.006(4) -0.007(4) 0.025(5)
C2 0.059(6) 0.076(6) 0.039(5) -0.016(4) -0.019(4) 0.010(5)
C3 0.037(4) 0.028(4) 0.022(3) 0.004(3) -0.003(3) -0.004(3)
C4 0.031(4) 0.035(4) 0.026(3) -0.005(3) 0.000(3) -0.002(3)
C5 0.027(4) 0.035(4) 0.027(3) -0.002(3) 0.003(3) 0.007(3)
C6 0.032(4) 0.032(4) 0.031(4) -0.001(3) 0.001(3) 0.004(3)
C7 0.035(4) 0.026(4) 0.032(4) -0.004(3) 0.003(3) 0.006(3)
C8 0.040(4) 0.033(4) 0.030(4) -0.008(3) 0.003(3) 0.000(4)
C9 0.194(13) 0.068(7) 0.028(5) 0.003(4) 0.029(6) 0.071(8)
C10 0.157(12) 0.32(2) 0.031(6) -0.029(9) -0.018(7) 0.169(15)
C11 0.106(8) 0.059(6) 0.034(5) 0.006(4) 0.006(5) -0.019(6)
C12 0.052(6) 0.118(9) 0.045(5) -0.009(5) -0.003(4) -0.013(6)
C13 0.043(4) 0.038(4) 0.023(3) 0.000(3) 0.009(3) 0.008(4)
C14 0.040(4) 0.042(4) 0.027(4) 0.001(3) 0.006(3) -0.011(4)
C15 0.030(4) 0.038(4) 0.027(3) -0.001(3) 0.006(3) 0.001(3)
C16 0.028(4) 0.039(4) 0.034(4) 0.004(3) 0.000(3) -0.002(3)
C17 0.026(4) 0.033(4) 0.034(4) -0.001(3) 0.002(3) 0.001(3)
C18 0.038(4) 0.036(4) 0.021(3) -0.005(3) -0.001(3) -0.007(3)
C19 0.061(6) 0.067(6) 0.040(5) -0.009(4) 0.001(4) -0.024(5)
C20 0.046(5) 0.083(7) 0.034(4) 0.001(4) -0.003(4) -0.009(5)
C21 0.051(5) 0.057(5) 0.041(4) 0.014(4) 0.001(4) -0.006(4)
C22 0.038(4) 0.047(5) 0.035(4) 0.005(3) -0.002(3) -0.009(4)
C23 0.048(5) 0.046(5) 0.025(4) 0.000(3) -0.004(3) 0.001(4)
C24 0.057(5) 0.051(5) 0.039(4) 0.001(4) 0.004(4) -0.007(4)
C25 0.037(4) 0.039(4) 0.023(3) -0.004(3) -0.008(3) 0.006(4)
C26 0.041(4) 0.029(4) 0.028(4) -0.001(3) 0.000(3) 0.002(3)
C27 0.034(4) 0.037(4) 0.035(4) 0.002(3) -0.007(3) -0.001(4)
N1 0.027(4) 0.028(4) 0.034(4) 0.000 0.001(3) 0.000
N2 0.059(4) 0.043(4) 0.047(4) 0.006(3) 0.006(3) -0.009(4)
N3 0.054(4) 0.070(5) 0.035(4) -0.011(3) -0.010(3) 0.013(4)
N4 0.039(4) 0.049(4) 0.067(5) 0.015(4) -0.003(3) 0.003(3)
O1 0.052(3) 0.049(3) 0.053(3) 0.003(3) -0.006(3) 0.008(3)
S1 0.0427(11) 0.0433(11) 0.0318(10) -0.0098(8) -0.0046(8) 0.0100(9)
S2 0.0556(13) 0.0481(12) 0.0356(11) -0.0054(9) -0.0181(9) 0.0116(10)
S3 0.0433(11) 0.0373(11) 0.0254(9) -0.0011(8) -0.0025(7) 0.0086(9)
S4 0.0353(10) 0.0426(11) 0.0304(9) -0.0044(8) -0.0040(7) 0.0112(9)
S5 0.0470(11) 0.0371(10) 0.0252(9) -0.0021(7) -0.0002(7) 0.0108(9)
S6 0.0369(10) 0.0443(11) 0.0312(9) -0.0039(8) -0.0006(7) 0.0101(9)
S7 0.0579(13) 0.0435(11) 0.0249(9) -0.0053(8) -0.0030(8) 0.0033(10)
S8 0.0648(14) 0.0490(13) 0.0431(12) -0.0137(10) 0.0081(10) 0.0134(11)
S9 0.0484(12) 0.0564(13) 0.0366(10) 0.0027(9) 0.0162(8) 0.0022(10)
S10 0.0756(16) 0.0636(15) 0.0378(11) -0.0171(10) 0.0133(10) -0.0273(13)
S11 0.0319(10) 0.0519(12) 0.0333(10) 0.0005(8) 0.0037(7) -0.0053(9)
S12 0.0409(11) 0.0489(12) 0.0274(9) -0.0033(8) 0.0071(8) -0.0141(9)
S13 0.0318(10) 0.0489(12) 0.0313(9) -0.0003(8) 0.0015(7) -0.0082(9)
S14 0.0352(10) 0.0428(11) 0.0268(9) -0.0017(8) 0.0003(7) -0.0092(9)
S15 0.0385(11) 0.0721(15) 0.0375(11) -0.0162(10) 0.0057(8) -0.0214(11)
S16 0.0476(12) 0.0947(18) 0.0265(10) 0.0001(10) 0.0015(8) -0.0320(12)
Co1 0.0327(7) 0.0322(8) 0.0278(7) 0.000 -0.0038(5) 0.000

loop_
_atom_type_symbol
_atom_type_description
_atom_type_scat_dispersion_real
_atom_type_scat_dispersion_imag
_atom_type_scat_source
C C 0.0033 0.0016 'International Tables Vol C Tables 4.2.6.8 and 6.1.1.4'
H H 0.0000 0.0000 'International Tables Vol C Tables 4.2.6.8 and 6.1.1.4'
N N 0.0061 0.0033 'International Tables Vol C Tables 4.2.6.8 and 6.1.1.4'
O O 0.0106 0.0060 'International Tables Vol C Tables 4.2.6.8 and 6.1.1.4'
S S 0.1246 0.1234 'International Tables Vol C Tables 4.2.6.8 and 6.1.1.4'
Co Co 0.3494 0.9721 'International Tables Vol C Tables 4.2.6.8 and 6.1.1.4'

loop_
_geom_angle_atom_site_label_1
_geom_angle_atom_site_label_2
_geom_angle_atom_site_label_3
_geom_angle
_geom_angle_site_symmetry_1
_geom_angle_site_symmetry_3
C2 C1 S1 117.7(6) . .
C1 C2 S2 118.6(6) . .
C4 C3 S1 129.0(5) . .
C4 C3 S3 117.2(5) . .
S1 C3 S3 113.7(4) . .
C3 C4 S2 128.4(5) . .
C3 C4 S4 117.2(5) . .
S2 C4 S4 114.3(4) . .
C6 C5 S4 122.6(5) . .
C6 C5 S3 122.4(5) . .
S4 C5 S3 115.0(4) . .
C5 C6 S6 123.2(5) . .
C5 C6 S5 121.4(5) . .
S6 C6 S5 115.4(4) . .
C8 C7 S5 117.0(5) . .
C8 C7 S7 128.3(5) . .
S5 C7 S7 114.7(4) . .
C7 C8 S8 128.4(5) . .
C7 C8 S6 117.5(5) . .
S8 C8 S6 114.1(4) . .
C10 C9 S7 125.1(7) . .
C9 C10 S8 132.5(9) . .
C12 C11 S9 118.5(6) . .
C11 C12 S10 118.6(8) . .
C14 C13 S11 117.7(5) . .
C14 C13 S9 127.6(5) . .
S11 C13 S9 114.6(4) . .
C13 C14 S12 117.1(5) . .
C13 C14 S10 129.3(5) . .
S12 C14 S10 113.6(4) . .
C16 C15 S12 122.1(5) . .
C16 C15 S11 123.0(5) . .
S12 C15 S11 115.0(4) . .
C15 C16 S13 124.1(5) . .
C15 C16 S14 121.4(5) . .
S13 C16 S14 114.5(4) . .
C18 C17 S15 128.2(5) . .
C18 C17 S13 116.6(5) . .
S15 C17 S13 115.2(4) . .
C17 C18 S16 128.3(5) . .
C17 C18 S14 117.1(5) . .
S16 C18 S14 114.5(4) . .
C20 C19 S15 116.0(6) . .
C19 C20 S16 113.7(6) . .
C21 C22 N1 114.8(6) . .
C24 C23 N1 115.1(5) . .
N2 C25 Co1 178.8(6) . .
N3 C26 Co1 178.9(7) . .
N4 C27 Co1 177.0(7) . .
C23 N1 C23 111.6(7) . 2_556
C23 N1 C22 105.6(4) . .
C23 N1 C22 111.3(4) 2_556 .
C23 N1 C22 111.3(4) . 2_556
C23 N1 C22 105.6(4) 2_556 2_556
C22 N1 C22 111.6(7) . 2_556
C3 S1 C1 103.1(3) . .
C4 S2 C2 99.6(3) . .
C5 S3 C3 95.5(3) . .
C5 S4 C4 95.0(3) . .
C6 S5 C7 95.3(3) . .
C6 S6 C8 94.8(3) . .
C7 S7 C9 101.9(4) . .
C10 S8 C8 101.6(5) . .
C13 S9 C11 100.5(4) . .
C12 S10 C14 103.2(4) . .
C15 S11 C13 94.3(3) . .
C15 S12 C14 95.4(3) . .
C16 S13 C17 95.3(3) . .
C16 S14 C18 95.5(3) . .
C17 S15 C19 101.2(3) . .
C18 S16 C20 102.0(3) . .
C27 Co1 C27 91.5(4) . 2_656
C27 Co1 C26 91.1(3) . 2_656
C27 Co1 C26 87.3(3) 2_656 2_656
C27 Co1 C26 87.3(3) . .
C27 Co1 C26 91.1(3) 2_656 .
C26 Co1 C26 177.7(4) 2_656 .
C27 Co1 C25 177.6(3) . .
C27 Co1 C25 89.6(3) 2_656 .
C26 Co1 C25 91.0(3) 2_656 .
C26 Co1 C25 90.6(3) . .
C27 Co1 C25 89.6(3) . 2_656
C27 Co1 C25 177.6(3) 2_656 2_656
C26 Co1 C25 90.6(3) 2_656 2_656
C26 Co1 C25 91.0(3) . 2_656
C25 Co1 C25 89.4(4) . 2_656

loop_
_geom_bond_atom_site_label_1
_geom_bond_atom_site_label_2
_geom_bond_distance
_geom_bond_site_symmetry_2
C1 C2 1.437(11) .
C1 S1 1.781(7) .
C2 S2 1.809(8) .
C3 C4 1.335(9) .
C3 S1 1.738(7) .
C3 S3 1.745(6) .
C4 S2 1.752(6) .
C4 S4 1.760(7) .
C5 C6 1.355(9) .
C5 S4 1.744(6) .
C5 S3 1.742(7) .
C6 S6 1.737(7) .
C6 S5 1.738(7) .
C7 C8 1.330(9) .
C7 S5 1.749(7) .
C7 S7 1.751(7) .
C8 S8 1.746(7) .
C8 S6 1.758(7) .
C9 C10 1.306(13) .
C9 S7 1.796(9) .
C10 S8 1.707(10) .
C11 C12 1.444(12) .
C11 S9 1.819(9) .
C12 S10 1.739(8) .
C13 C14 1.332(9) .
C13 S11 1.754(7) .
C13 S9 1.753(6) .
C14 S12 1.740(7) .
C14 S10 1.753(7) .
C15 C16 1.357(9) .
C15 S12 1.737(7) .
C15 S11 1.751(6) .
C16 S13 1.741(7) .
C16 S14 1.743(7) .
C17 C18 1.344(9) .
C17 S15 1.750(7) .
C17 S13 1.763(7) .
C18 S16 1.737(6) .
C18 S14 1.748(6) .
C19 C20 1.473(11) .
C19 S15 1.796(8) .
C20 S16 1.791(7) .
C21 C22 1.512(10) .
C22 N1 1.525(8) .
C23 C24 1.503(10) .
C23 N1 1.519(8) .
C25 N2 1.147(9) .
C25 Co1 1.913(8) .
C26 N3 1.135(8) .
C26 Co1 1.908(7) .
C27 N4 1.144(9) .
C27 Co1 1.893(8) .
N1 C23 1.519(8) 2_556
N1 C22 1.525(8) 2_556
Co1 C27 1.893(8) 2_656
Co1 C26 1.908(7) 2_656
Co1 C25 1.913(8) 2_656
